data_4029317
loop_
_publ_author_name
'Fontenelle, Cl\'ement Q'
'Conroy, Matthew'
'Light, Mark'
'Poisson, Thomas'
'Pannecoucke, Xavier'
'Linclau, Bruno'

_publ_section_title
;
 Stereoselectivity of the Honda-Reformatsky Reaction in Reactions with
 Ethyl Bromodifluoroacetate with \a-Oxygenated Sulfinylimines.
;
_journal_issue 9
_journal_name_full 'The Journal of organic chemistry'
_journal_page_first 4186
_journal_page_last 4195
_journal_paper_doi 10.1021/jo500396p
_journal_volume 79
_journal_year 2014
_chemical_absolute_configuration ad
_chemical_compound_source 'Clement Fontenelle'
_chemical_formula_sum 'C14 H25 F2 N O5 S'
_chemical_formula_weight 357.41
_chemical_name_systematic
;
 ?
;
_space_group_crystal_system orthorhombic
_space_group_IT_number 19
_space_group_name_Hall 'P 2ac 2ab'
_space_group_name_H-M_alt 'P 21 21 21'
_symmetry_space_group_name_Hall 'P 2ac 2ab'
_symmetry_space_group_name_H-M 'P 21 21 21'
_atom_sites_solution_hydrogens mixed
_audit_creation_method SHELXL-2012
_cell_angle_alpha 90
_cell_angle_beta 90
_cell_angle_gamma 90
_cell_formula_units_Z 4
_cell_length_a 8.329(6)
_cell_length_b 9.292(7)
_cell_length_c 23.430(16)
_cell_measurement_reflns_used 4696
_cell_measurement_temperature 100(2)
_cell_measurement_theta_max 31.4
_cell_measurement_theta_min 2.6
_cell_volume 1813(2)
_computing_cell_refinement
;
CrystalClear-SM Expert 2.0 r7 (Rigaku, 2011)
;
_computing_data_collection
;
CrystalClear-SM Expert 2.0 r7 (Rigaku, 2011)
;
_computing_data_reduction
;
CrystalClear-SM Expert 2.0 r7 (Rigaku, 2011)
;
_computing_molecular_graphics
;
Images generated using CrystalMaker: a crystal and molecular 
structures program for Mac and Windows. CrystalMaker Software Ltd, 
Oxford, England (www.crystalmaker.com)
;
_computing_publication_material 'WINGX (Farrugia, 1998)'
_computing_structure_refinement 'SHELXL-2012 (Sheldrick, 2012)'
_computing_structure_solution 'SHELXS-97 (Sheldrick, 1997)'
_diffrn_ambient_temperature 100(2)
_diffrn_detector 'CCD plate'
_diffrn_detector_area_resol_mean 28.5714
_diffrn_detector_type 'Rigaku HG Saturn724+ (2x2 bin mode)'
_diffrn_measured_fraction_theta_full 0.998
_diffrn_measured_fraction_theta_max 0.998
_diffrn_measurement_device 'four-circle \k diffractometer'
_diffrn_measurement_device_type 'Rigaku AFC12 (Right)'
_diffrn_measurement_method 'profile data from \w-scans'
_diffrn_measurement_specimen_support 'MiTeGen MicroMesh'
_diffrn_radiation_collimation 'Confocal mirrors, VHF Varimax '
_diffrn_radiation_type MoK\a
_diffrn_radiation_wavelength 0.71073
_diffrn_reflns_av_R_equivalents 0.0396
_diffrn_reflns_av_unetI/netI 0.0564
_diffrn_reflns_Laue_measured_fraction_full 0.998
_diffrn_reflns_Laue_measured_fraction_max 0.998
_diffrn_reflns_limit_h_max 7
_diffrn_reflns_limit_h_min -10
_diffrn_reflns_limit_k_max 12
_diffrn_reflns_limit_k_min -11
_diffrn_reflns_limit_l_max 30
_diffrn_reflns_limit_l_min -30
_diffrn_reflns_number 11848
_diffrn_reflns_point_group_measured_fraction_full 0.982
_diffrn_reflns_point_group_measured_fraction_max 0.982
_diffrn_reflns_theta_full 27.500
_diffrn_reflns_theta_max 27.477
_diffrn_reflns_theta_min 3.001
_diffrn_source 'Rotating Anode'
_diffrn_source_current 55.0
_diffrn_source_power 2.475
_diffrn_source_voltage 45.0
_exptl_absorpt_coefficient_mu 0.219
_exptl_absorpt_correction_T_max 1.000
_exptl_absorpt_correction_T_min 0.898
_exptl_absorpt_correction_type multi-scan
_exptl_absorpt_process_details
;
Jacobson, R. (1998). REQAB. Private communication to the 
Rigaku Corporation, Tokyo, Japan.
;
_exptl_crystal_colour Colourless
_exptl_crystal_density_diffrn 1.309
_exptl_crystal_description Prism
_exptl_crystal_F_000 760
_exptl_crystal_size_max 0.210
_exptl_crystal_size_mid 0.190
_exptl_crystal_size_min 0.150
_refine_diff_density_max 0.293
_refine_diff_density_min -0.480
_refine_diff_density_rms 0.056
_refine_ls_abs_structure_details
;
 Flack x determined using 1164 quotients [(I+)-(I-)]/[(I+)+(I-)]
 (Parsons and Flack (2004), Acta Cryst. A60, s61).
;
_refine_ls_abs_structure_Flack 0.10(5)
_refine_ls_extinction_coef 0.012(2)
_refine_ls_extinction_expression Fc^*^=kFc[1+0.001xFc^2^\l^3^/sin(2\q)]^-1/4^
_refine_ls_extinction_method SHELXL
_refine_ls_goodness_of_fit_ref 1.096
_refine_ls_hydrogen_treatment mixed
_refine_ls_matrix_type full
_refine_ls_number_parameters 219
_refine_ls_number_reflns 4090
_refine_ls_number_restraints 0
_refine_ls_restrained_S_all 1.096
_refine_ls_R_factor_all 0.0632
_refine_ls_R_factor_gt 0.0555
_refine_ls_shift/su_max 0.000
_refine_ls_shift/su_mean 0.000
_refine_ls_structure_factor_coef Fsqd
_refine_ls_weighting_details
;
 w=1/[\s^2^(Fo^2^)+(0.0588P)^2^+0.0175P]
 where P=(Fo^2^+2Fc^2^)/3
;
_refine_ls_weighting_scheme calc
_refine_ls_wR_factor_gt 0.1230
_refine_ls_wR_factor_ref 0.1299
_reflns_Friedel_coverage 0.712
_reflns_Friedel_fraction_full 0.960
_reflns_Friedel_fraction_max 0.960
_reflns_number_gt 3650
_reflns_number_total 4090
_reflns_threshold_expression 'I > 2\s(I)'
_cod_data_source_file jo500396p_si_002.cif
_cod_data_source_block 2013sot0002
_cod_depositor_comments 'Adding full bibliography for 4029315--4029317.cif.'
_cod_database_code 4029317
_shelx_space_group_comment
;
The symmetry employed for this shelxl refinement is uniquely defined
by the following loop, which should always be used as a source of
symmetry information in preference to the above space-group names.
They are only intended as comments.
;
_shelx_estimated_absorpt_t_min 0.955
_shelx_estimated_absorpt_t_max 0.968
_shelxl_version_number 2012-9

loop_
_space_group_symop_operation_xyz
'x, y, z'
'-x+1/2, -y, z+1/2'
'-x, y+1/2, -z+1/2'
'x+1/2, -y+1/2, -z'

loop_
_atom_site_label
_atom_site_type_symbol
_atom_site_fract_x
_atom_site_fract_y
_atom_site_fract_z
_atom_site_U_iso_or_equiv
_atom_site_adp_type
_atom_site_occupancy
_atom_site_site_symmetry_order
_atom_site_calc_flag
_atom_site_refinement_flags_posn
_atom_site_refinement_flags_adp
S1 S 0.67138(11) 0.03170(11) 0.11524(3) 0.0305(2) Uani 1 1 d . .
F1 F 1.1232(2) 0.3441(3) 0.12121(9) 0.0399(6) Uani 1 1 d . .
F2 F 0.9954(3) 0.2131(3) 0.18465(9) 0.0421(6) Uani 1 1 d . .
O1 O 0.7252(3) 0.4758(3) 0.07417(9) 0.0331(6) Uani 1 1 d . .
O2 O 0.5937(4) 0.3844(4) -0.00075(12) 0.0530(9) Uani 1 1 d . .
O3 O 0.5644(3) 0.0046(3) 0.06558(10) 0.0397(7) Uani 1 1 d . .
O4 O 0.7973(4) 0.4457(3) 0.20655(11) 0.0437(7) Uani 1 1 d . .
O5 O 0.9844(3) 0.5694(3) 0.15638(10) 0.0349(7) Uani 1 1 d . .
N1 N 0.7181(4) 0.2043(4) 0.12100(13) 0.0307(7) Uani 1 1 d . .
H1 H 0.650(7) 0.267(6) 0.122(3) 0.08(2) Uiso 1 1 d . .
C1 C 0.6757(9) 0.6371(6) -0.00415(19) 0.0736(18) Uani 1 1 d . .
H1A H 0.6958 0.7201 0.0206 0.110 Uiso 1 1 calc R U
H1B H 0.5964 0.6631 -0.0333 0.110 Uiso 1 1 calc R U
H1C H 0.7761 0.6082 -0.0227 0.110 Uiso 1 1 calc R U
C2 C 0.4543(6) 0.5453(6) 0.0601(2) 0.0559(13) Uani 1 1 d . .
H2A H 0.4216 0.4623 0.0831 0.084 Uiso 1 1 calc R U
H2B H 0.3724 0.5646 0.0310 0.084 Uiso 1 1 calc R U
H2C H 0.4663 0.6298 0.0847 0.084 Uiso 1 1 calc R U
C3 C 0.6121(6) 0.5131(5) 0.03128(16) 0.0395(10) Uani 1 1 d . .
C4 C 0.7442(5) 0.3129(5) -0.00244(15) 0.0376(10) Uani 1 1 d . .
H4A H 0.8029 0.3361 -0.0380 0.045 Uiso 1 1 calc R U
H4B H 0.7301 0.2073 0.0001 0.045 Uiso 1 1 calc R U
C5 C 0.8343(5) 0.3712(4) 0.05026(13) 0.0321(8) Uani 1 1 d . .
H5 H 0.9370 0.4184 0.0385 0.038 Uiso 1 1 calc R U
C6 C 0.8658(4) 0.2577(4) 0.09642(14) 0.0315(9) Uani 1 1 d . .
H6 H 0.9226 0.1748 0.0781 0.038 Uiso 1 1 calc R U
C7 C 0.5414(4) 0.0199(5) 0.17924(14) 0.0315(8) Uani 1 1 d . .
C8 C 0.6476(5) 0.0408(5) 0.23189(14) 0.0395(10) Uani 1 1 d . .
H8A H 0.6948 0.1374 0.2311 0.059 Uiso 1 1 calc R U
H8B H 0.7336 -0.0312 0.2318 0.059 Uiso 1 1 calc R U
H8C H 0.5826 0.0296 0.2665 0.059 Uiso 1 1 calc R U
C9 C 0.4071(5) 0.1289(5) 0.17651(17) 0.0417(10) Uani 1 1 d . .
H9A H 0.3513 0.1202 0.1399 0.062 Uiso 1 1 calc R U
H9B H 0.4517 0.2260 0.1802 0.062 Uiso 1 1 calc R U
H9C H 0.3312 0.1112 0.2077 0.062 Uiso 1 1 calc R U
C10 C 0.4746(5) -0.1320(5) 0.17794(17) 0.0415(10) Uani 1 1 d . .
H10A H 0.4107 -0.1491 0.2124 0.062 Uiso 1 1 calc R U
H10B H 0.5635 -0.2011 0.1764 0.062 Uiso 1 1 calc R U
H10C H 0.4066 -0.1440 0.1441 0.062 Uiso 1 1 calc R U
C11 C 0.9739(5) 0.3167(5) 0.14370(15) 0.0343(9) Uani 1 1 d . .
C12 C 0.9083(4) 0.4520(5) 0.17353(14) 0.0328(9) Uani 1 1 d . .
C13 C 0.9143(5) 0.7057(5) 0.17436(19) 0.0422(10) Uani 1 1 d . .
H13A H 0.8767 0.6989 0.2143 0.051 Uiso 1 1 calc R U
H13B H 0.8215 0.7302 0.1498 0.051 Uiso 1 1 calc R U
C14 C 1.0411(5) 0.8182(5) 0.16923(19) 0.0455(11) Uani 1 1 d . .
H14A H 1.1250 0.8007 0.1977 0.068 Uiso 1 1 calc R U
H14B H 0.9935 0.9133 0.1757 0.068 Uiso 1 1 calc R U
H14C H 1.0882 0.8146 0.1309 0.068 Uiso 1 1 calc R U

loop_
_atom_site_aniso_label
_atom_site_aniso_U_11
_atom_site_aniso_U_22
_atom_site_aniso_U_33
_atom_site_aniso_U_23
_atom_site_aniso_U_13
_atom_site_aniso_U_12
S1 0.0294(4) 0.0343(5) 0.0278(4) -0.0027(4) 0.0022(3) 0.0007(4)
F1 0.0237(10) 0.0523(16) 0.0436(12) -0.0067(11) 0.0015(9) 0.0024(11)
F2 0.0413(13) 0.0450(14) 0.0400(11) 0.0089(11) -0.0097(10) 0.0049(13)
O1 0.0349(14) 0.0380(15) 0.0264(11) -0.0008(11) -0.0051(10) 0.0021(14)
O2 0.0495(18) 0.055(2) 0.0545(17) -0.0238(16) -0.0241(15) 0.0084(17)
O3 0.0404(15) 0.050(2) 0.0285(11) -0.0053(12) -0.0047(11) -0.0069(15)
O4 0.0493(17) 0.0478(19) 0.0339(13) -0.0071(13) 0.0130(12) -0.0023(16)
O5 0.0312(14) 0.0401(17) 0.0335(12) -0.0053(12) 0.0015(11) -0.0023(14)
N1 0.0257(15) 0.0346(19) 0.0318(15) -0.0005(15) 0.0052(12) 0.0003(15)
C1 0.125(5) 0.051(3) 0.044(2) 0.014(2) -0.001(3) 0.010(4)
C2 0.051(3) 0.048(3) 0.069(3) -0.019(3) -0.015(2) 0.014(3)
C3 0.049(2) 0.037(2) 0.0328(17) -0.0010(17) -0.0128(17) 0.002(2)
C4 0.036(2) 0.051(3) 0.0260(16) -0.0056(18) -0.0031(15) 0.000(2)
C5 0.0303(19) 0.041(2) 0.0246(15) -0.0002(15) 0.0035(15) 0.000(2)
C6 0.0291(19) 0.038(2) 0.0271(16) -0.0046(15) 0.0025(14) 0.0013(18)
C7 0.0290(17) 0.035(2) 0.0301(16) 0.0009(16) 0.0008(14) 0.0001(18)
C8 0.045(2) 0.044(2) 0.0295(16) 0.0004(18) 0.0009(16) 0.000(2)
C9 0.035(2) 0.052(3) 0.0373(19) 0.006(2) 0.0085(17) 0.009(2)
C10 0.041(2) 0.041(2) 0.042(2) 0.003(2) 0.0072(19) -0.002(2)
C11 0.0282(19) 0.042(2) 0.0333(18) 0.0048(17) -0.0014(16) -0.0002(19)
C12 0.0309(18) 0.042(2) 0.0258(15) -0.0036(17) -0.0040(14) -0.0004(19)
C13 0.041(2) 0.037(2) 0.048(2) -0.008(2) -0.0029(19) 0.003(2)
C14 0.040(2) 0.044(3) 0.052(2) 0.002(2) -0.0015(19) -0.005(2)

loop_
_atom_type_symbol
_atom_type_description
_atom_type_scat_dispersion_real
_atom_type_scat_dispersion_imag
_atom_type_scat_source
C C 0.0033 0.0016 'International Tables Vol C Tables 4.2.6.8 and 6.1.1.4'
H H 0.0000 0.0000 'International Tables Vol C Tables 4.2.6.8 and 6.1.1.4'
F F 0.0171 0.0103 'International Tables Vol C Tables 4.2.6.8 and 6.1.1.4'
S S 0.1246 0.1234 'International Tables Vol C Tables 4.2.6.8 and 6.1.1.4'
O O 0.0106 0.0060 'International Tables Vol C Tables 4.2.6.8 and 6.1.1.4'
N N 0.0061 0.0033 'International Tables Vol C Tables 4.2.6.8 and 6.1.1.4'

loop_
_geom_angle_atom_site_label_1
_geom_angle_atom_site_label_2
_geom_angle_atom_site_label_3
_geom_angle
O3 S1 N1 111.61(17)
O3 S1 C7 105.86(16)
N1 S1 C7 97.38(17)
C3 O1 C5 107.9(3)
C4 O2 C3 108.3(3)
C12 O5 C13 115.9(3)
C6 N1 S1 120.0(3)
O1 C3 O2 103.9(3)
O1 C3 C2 108.1(3)
O2 C3 C2 108.0(4)
O1 C3 C1 110.0(4)
O2 C3 C1 112.9(3)
C2 C3 C1 113.5(5)
O2 C4 C5 104.0(3)
O1 C5 C6 107.3(3)
O1 C5 C4 104.0(3)
C6 C5 C4 114.0(3)
N1 C6 C11 109.6(3)
N1 C6 C5 111.8(3)
C11 C6 C5 111.4(3)
C9 C7 C10 110.6(4)
C9 C7 C8 112.2(3)
C10 C7 C8 110.2(3)
C9 C7 S1 111.0(3)
C10 C7 S1 104.6(3)
C8 C7 S1 107.9(3)
F2 C11 F1 106.3(3)
F2 C11 C6 109.4(3)
F1 C11 C6 108.7(3)
F2 C11 C12 107.6(3)
F1 C11 C12 110.1(3)
C6 C11 C12 114.4(3)
O4 C12 O5 126.9(4)
O4 C12 C11 121.6(4)
O5 C12 C11 111.5(3)
O5 C13 C14 107.6(3)

loop_
_geom_bond_atom_site_label_1
_geom_bond_atom_site_label_2
_geom_bond_distance
S1 O3 1.487(3)
S1 N1 1.656(4)
S1 C7 1.853(4)
F1 C11 1.375(4)
F2 C11 1.371(4)
O1 C3 1.420(4)
O1 C5 1.444(4)
O2 C4 1.419(5)
O2 C3 1.421(5)
O4 C12 1.207(4)
O5 C12 1.324(5)
O5 C13 1.457(5)
N1 C6 1.446(5)
C1 C3 1.515(6)
C2 C3 1.507(6)
C4 C5 1.543(5)
C5 C6 1.533(5)
C6 C11 1.529(5)
C7 C9 1.510(6)
C7 C10 1.518(6)
C7 C8 1.531(5)
C11 C12 1.539(6)
C13 C14 1.491(6)
